data_4323168
loop_
_publ_author_name
'Raffaella Crescenzi'
'Euro Solari'
'Carlo Floriani'
'Angiola Chiesi-Villa'
'Corrado Rizzoli'

_publ_contact_author
;
     Dr. Corrado Rizzoli
     Universit\'a di Parma
     Dipartimento di Chimica Generale ed Inorganica,
     Chimica Analitica, Chimica Fisica
     Viale delle Scienze 78
     I-43100 Parma
     Italy
;
_publ_contact_author_email rizzoli@at@ipruniv.cce.unipr.it
_publ_contact_author_fax '[039]521 905 556'
_publ_contact_author_phone '[039]521 905 449'
_publ_section_title
;
 The Intra- and Intermolecular Oxidative Coupling of Ni(II)-meso-Octaethyl
 Mono(pyridine)-Tris(pyrrole) Complex Leading to CC Bonds: Pathways to
 Oligomeric Porphyrinogens
;
_journal_name_full 'Inorganic Chemistry'
_journal_page_first 6044
_journal_page_last 6051
_journal_paper_doi 10.1021/ic9806378
_journal_volume 37
_journal_year 1998
_chemical_formula_sum 'C61 H69 B N4 Ni'
_chemical_formula_weight 927.76
_space_group_IT_number 2
_symmetry_cell_setting triclinic
_symmetry_space_group_name_Hall '-P 1'
_symmetry_space_group_name_H-M 'P -1'
_atom_sites_solution_hydrogens difmap
_atom_sites_solution_primary direct
_atom_sites_solution_secondary difmap
_cell_angle_alpha 100.19(2)
_cell_angle_beta 101.47(2)
_cell_angle_gamma 99.03(2)
_cell_formula_units_Z 2.00
_cell_length_a 14.275(3)
_cell_length_b 14.482(3)
_cell_length_c 12.745(2)
_cell_measurement_reflns_used 143
_cell_measurement_temperature 25
_cell_measurement_theta_max 41.2
_cell_measurement_theta_min 18.9
_cell_volume 2490.5(9)
_computing_cell_refinement 'TEXSAN Software'
_computing_data_collection 'TEXSAN Software'
_computing_data_reduction 'TEXSAN Software'
_computing_structure_refinement 'SHELXS-93 (Sheldrick, 1993)'
_computing_structure_solution 'SHELXS-76 (Sheldrick, 1976)'
_diffrn_ambient_temperature 143
_diffrn_measurement_device 'Rigaku AFC6S'
_diffrn_measurement_method omega/2theta
_diffrn_radiation_monochromator graphite
_diffrn_radiation_source fine-focussealedtube
_diffrn_radiation_type CuKa
_diffrn_radiation_wavelength 1.54178
_diffrn_reflns_av_R_equivalents 0.0984
_diffrn_reflns_av_sigmaI/netI 0.2589
_diffrn_reflns_limit_h_max 16
_diffrn_reflns_limit_h_min -9
_diffrn_reflns_limit_k_max 17
_diffrn_reflns_limit_k_min -17
_diffrn_reflns_limit_l_max 15
_diffrn_reflns_limit_l_min -15
_diffrn_reflns_number 7911
_diffrn_reflns_theta_max 69.69
_diffrn_reflns_theta_min 3.16
_diffrn_standards_decay_% 0.8
_diffrn_standards_interval_count 150
_diffrn_standards_number 3
_exptl_absorpt_coefficient_mu 0.8544
_exptl_absorpt_correction_T_max 1.000
_exptl_absorpt_correction_T_min 0.762
_exptl_absorpt_correction_type 'North et al. 1968'
_exptl_crystal_colour red
_exptl_crystal_density_diffrn 1.2372
_exptl_crystal_density_meas ?
_exptl_crystal_density_method not_measured
_exptl_crystal_description flattened_prism
_exptl_crystal_F_000 992.0
_exptl_crystal_size_max 0.55
_exptl_crystal_size_mid 0.27
_exptl_crystal_size_min 0.15
_refine_diff_density_max 0.516
_refine_diff_density_min -0.554
_refine_diff_density_rms 0.094
_refine_ls_extinction_method none
_refine_ls_goodness_of_fit_all 1.105
_refine_ls_goodness_of_fit_obs 1.335
_refine_ls_hydrogen_treatment not_refined
_refine_ls_matrix_type full
_refine_ls_number_parameters 599
_refine_ls_number_reflns 5772
_refine_ls_number_restraints 0
_refine_ls_restrained_S_all 1.310
_refine_ls_restrained_S_obs 1.335
_refine_ls_R_factor_all 0.2727
_refine_ls_R_factor_obs 0.0721
_refine_ls_shift/esd_max 0.000
_refine_ls_shift/esd_mean 0.000
_refine_ls_structure_factor_coef Fsqd
_refine_ls_weighting_details 'w=1/[s^2^(Fo^2^)+( 0.0916P)^2^+1.0163P] where P=(Fo^2^+2Fc^2^)/3'
_refine_ls_weighting_scheme calc
_refine_ls_wR_factor_all 0.2973
_refine_ls_wR_factor_obs 0.1748
_reflns_number_observed 2788
_reflns_number_total 7508
_reflns_observed_criterion >2sigma(I)
_cod_data_source_file ic9806378_4.cif
_cod_data_source_block COMPLEX8
_cod_depositor_comments
;
The following automatic conversions were performed:

'_exptl_crystal_density_meas' value 'not_measured' was changed to '?'
- the value is perceived as not measured.

Automatic conversion script
Id: cif_fix_values 3008 2015-01-20 13:52:24Z robertas 

The following automatic conversions were performed:

'_refine_ls_weighting_scheme' value 'calc w=1/[s^2^(Fo^2^)+(
0.0916P)^2^+1.0163P] where P=(Fo^2^+2Fc^2^)/3' was changed to 'calc'.
New tag '_refine_ls_weighting_details' was created. The value of the
new tag was set to 'w=1/[s^2^(Fo^2^)+( 0.0916P)^2^+1.0163P] where
P=(Fo^2^+2Fc^2^)/3'.

Automatic conversion script
Id: cif_fix_values 3143 2015-03-26 13:38:13Z robertas 
;
_cod_original_formula_sum C61H69BN4Ni
_cod_database_code 4323168

loop_
_symmetry_equiv_pos_as_xyz
'x, y, z'
'-x, -y, -z'

loop_
_atom_site_aniso_label
_atom_site_aniso_U_11
_atom_site_aniso_U_22
_atom_site_aniso_U_33
_atom_site_aniso_U_23
_atom_site_aniso_U_13
_atom_site_aniso_U_12
NI1 0.0244(8) 0.0268(9) 0.0161(7) 0.0075(7) 0.0051(6) 0.0014(7)
N1 0.0246(42) 0.0203(41) 0.0202(37) 0.0077(32) 0.0045(32) -0.0007(34)
N2 0.0289(41) 0.0160(40) 0.0129(34) 0.0078(30) -0.0049(30) 0.0030(34)
N3 0.0354(44) 0.0261(44) 0.0107(33) 0.0063(32) 0.0095(32) -0.0025(37)
N4 0.0323(42) 0.0024(34) 0.0137(33) 0.0019(28) -0.0060(30) -0.0027(31)
C1 0.0304(53) 0.0155(47) 0.0201(44) 0.0027(38) 0.0069(39) -0.0012(41)
C2 0.0327(55) 0.0371(59) 0.0234(47) 0.0134(44) 0.0134(43) -0.0003(47)
C3 0.0427(61) 0.0376(60) 0.0144(44) 0.0038(42) 0.0077(43) 0.0010(50)
C4 0.0345(47) 0.0260(49) 0.0206(0) 0.0203(35) 0.0103(0) 0.0101(0)
C5 0.0243(48) 0.0283(53) 0.0218(44) 0.0129(40) 0.0033(37) 0.0049(42)
C6 0.0163(46) 0.0395(60) 0.0187(43) 0.0023(41) 0.0139(37) -0.0031(42)
C7 0.0117(44) 0.0330(56) 0.0247(46) 0.0142(42) 0.0067(36) -0.0019(40)
C8 0.0369(57) 0.0289(55) 0.0386(55) 0.0162(46) 0.0134(45) 0.0138(47)
C9 0.0116(43) 0.0252(52) 0.0245(45) 0.0059(41) -0.0082(36) -0.0041(39)
C10 0.0220(47) 0.0216(50) 0.0276(46) 0.0018(39) 0.0135(38) 0.0096(40)
C11 0.0199(46) 0.0338(55) 0.0095(39) -0.0040(38) 0.0041(35) -0.0019(43)
C12 0.0186(46) 0.0376(59) 0.0155(42) -0.0054(40) 0.0059(36) 0.0006(43)
C13 0.0369(55) 0.0235(54) 0.0239(46) 0.0089(41) 0.0088(42) -0.0054(44)
C14 0.0210(46) 0.0270(51) 0.0134(40) 0.0040(38) 0.0024(36) -0.0004(40)
C15 0.0368(55) 0.0219(50) 0.0170(43) 0.0035(38) 0.0043(40) -0.0016(43)
C16 0.0142(42) 0.0239(50) 0.0133(40) 0.0048(37) 0.0089(34) -0.0003(40)
C17 0.0361(56) 0.0276(56) 0.0151(44) -0.0058(40) 0.0073(40) -0.0019(47)
C18 0.0430(59) 0.0184(50) 0.0230(47) 0.0114(41) -0.0090(44) 0.0021(47)
C19 0.0312(51) 0.0221(50) 0.0247(46) 0.0158(40) 0.0109(39) 0.0177(43)
C20 0.0238(49) 0.0392(58) 0.0074(39) 0.0033(39) 0.0043(36) -0.0039(45)
C21 0.0114(42) 0.0275(51) 0.0238(43) 0.0131(38) 0.0079(35) 0.0065(38)
C22 0.0246(49) 0.0228(51) 0.0318(49) 0.0151(41) -0.0026(40) 0.0004(41)
C23 0.0214(52) 0.0575(73) 0.0590(68) 0.0189(57) 0.0047(48) 0.0038(52)
C24 0.0505(54) 0.0347(57) 0.0211(0) 0.0246(38) 0.0126(0) 0.0177(45)
C25 0.0570(66) 0.0531(69) 0.0197(47) 0.0122(47) 0.0154(46) 0.0150(57)
C26 0.0413(60) 0.0375(61) 0.0350(53) 0.0125(47) 0.0093(46) 0.0091(49)
C27 0.0345(59) 0.0525(71) 0.0398(60) -0.0037(53) -0.0097(48) 0.0000(52)
C28 0.0452(61) 0.0262(55) 0.0249(48) 0.0003(41) 0.0095(44) -0.0008(47)
C29 0.0346(58) 0.0372(61) 0.0395(57) 0.0037(48) 0.0023(47) -0.0070(49)
C30 0.0214(47) 0.0283(51) 0.0193(43) 0.0056(38) 0.0058(36) -0.0076(40)
C31 0.0426(60) 0.0453(66) 0.0244(49) -0.0015(46) 0.0080(45) -0.0055(51)
C32 0.0277(52) 0.0511(65) 0.0194(44) -0.0017(44) 0.0149(40) -0.0049(47)
C33 0.0455(62) 0.0401(63) 0.0349(54) 0.0128(49) 0.0127(48) -0.0142(52)
C34 0.0345(55) 0.0330(57) 0.0366(53) 0.0138(46) 0.0148(45) 0.0049(46)
C35 0.0345(55) 0.0352(59) 0.0364(53) 0.0092(47) 0.0174(45) 0.0043(47)
C36 0.0427(59) 0.0355(58) 0.0221(47) 0.0088(43) 0.0086(43) 0.0025(48)
C37 0.0419(61) 0.0355(60) 0.0314(53) 0.0051(46) -0.0032(46) -0.0071(49)
B1 0.0183(53) 0.0331(64) 0.0203(51) 0.0062(46) 0.0044(43) 0.0011(48)
C41 0.0253(49) 0.0193(48) 0.0220(44) 0.0077(38) 0.0057(37) 0.0027(40)
C42 0.0257(50) 0.0426(62) 0.0194(44) 0.0181(43) -0.0027(38) -0.0039(45)
C43 0.0329(56) 0.0496(67) 0.0299(51) 0.0174(50) 0.0146(44) 0.0083(51)
C44 0.0360(57) 0.0398(62) 0.0350(54) 0.0186(49) 0.0104(46) 0.0043(49)
C45 0.0192(48) 0.0303(55) 0.0432(58) 0.0136(47) 0.0101(43) 0.0058(43)
C46 0.0252(51) 0.0319(59) 0.0310(51) -0.0023(45) 0.0048(41) -0.0116(45)
C47 0.0285(51) 0.0234(50) 0.0198(44) 0.0084(39) -0.0011(39) 0.0041(42)
C48 0.0442(60) 0.0345(59) 0.0196(47) 0.0054(43) 0.0071(44) -0.0036(49)
C49 0.0404(58) 0.0211(53) 0.0369(55) 0.0157(45) 0.0050(46) 0.0128(46)
C50 0.0450(62) 0.0236(54) 0.0465(60) 0.0058(47) 0.0279(50) 0.0129(49)
C51 0.0607(70) 0.0283(58) 0.0231(49) -0.0094(43) 0.0076(49) -0.0043(53)
C52 0.0348(56) 0.0421(63) 0.0331(53) 0.0061(47) 0.0185(45) 0.0041(49)
C53 0.0274(52) 0.0404(59) 0.0179(44) 0.0123(41) 0.0093(39) -0.0078(46)
C54 0.0419(57) 0.0178(50) 0.0284(49) 0.0139(42) 0.0086(44) 0.0021(45)
C55 0.0469(61) 0.0271(55) 0.0167(44) 0.0098(41) 0.0090(43) -0.0048(49)
C56 0.0634(74) 0.0161(52) 0.0457(60) 0.0104(46) 0.0317(57) 0.0021(52)
C57 0.0394(57) 0.0326(56) 0.0294(50) 0.0091(45) 0.0188(45) 0.0086(48)
C58 0.0138(46) 0.0446(61) 0.0258(48) 0.0109(44) 0.0072(38) 0.0029(44)
C59 0.0215(47) 0.0316(55) 0.0203(44) 0.0099(40) 0.0026(37) 0.0020(42)
C60 0.0269(52) 0.0410(61) 0.0232(47) -0.0001(43) 0.0115(40) -0.0008(47)
C61 0.0261(52) 0.0280(54) 0.0329(51) -0.0041(44) 0.0051(42) 0.0031(44)
C62 0.0220(52) 0.0327(59) 0.0422(58) -0.0061(48) -0.0051(44) -0.0051(47)
C63 0.0358(57) 0.0540(69) 0.0249(49) 0.0119(48) 0.0019(44) 0.0037(53)
C64 0.0405(57) 0.0297(55) 0.0165(43) 0.0051(41) 0.0047(42) 0.0060(46)

loop_
_atom_site_label
_atom_site_fract_x
_atom_site_fract_y
_atom_site_fract_z
_atom_site_U_iso_or_equiv
_atom_site_thermal_displace_type
_atom_site_type_symbol
_atom_site_calc_flag
_atom_site_calc_attached_atom
_atom_site_aniso_ratio
NI1 0.2350(1) -0.2129(1) 0.2071(1) 0.0224(5) aniso Ni . . 2.21
N1 0.1731(5) -0.2198(5) 0.3216(5) 0.0220(26) aniso N . . 2.09
N2 0.2904(5) -0.3114(5) 0.2556(5) 0.0203(23) aniso N . . 6.13
N3 0.2957(5) -0.2242(5) 0.0938(5) 0.0241(27) aniso N . . 6.49
N4 0.1676(5) -0.1153(4) 0.1629(5) 0.0185(24) aniso N . . 20.80
C1 0.0802(6) -0.2255(6) 0.3112(6) 0.0226(34) aniso C . . 2.38
C2 0.0438(6) -0.2799(6) 0.3867(7) 0.0300(35) aniso C . . 3.74
C3 0.1205(7) -0.3086(7) 0.4409(6) 0.0324(34) aniso C . . 3.64
C4 0.2056(6) -0.2727(6) 0.4037(6) 0.0241(24) aniso C . . 10.81
C5 0.3145(6) -0.2530(6) 0.4617(6) 0.0242(34) aniso C . . 2.28
C6 0.2771(6) -0.3321(6) 0.3575(6) 0.0249(31) aniso C . . 11.63
C7 0.2817(5) -0.4336(6) 0.3510(6) 0.0225(33) aniso C . . 5.45
C8 0.2998(7) -0.4658(6) 0.2548(7) 0.0322(38) aniso C . . 2.27
C9 0.3046(5) -0.3892(6) 0.1967(7) 0.0230(31) aniso C . . 6.47
C10 0.3198(6) -0.3972(6) 0.0820(7) 0.0225(32) aniso C . . 3.31
C11 0.3310(6) -0.3022(6) 0.0459(6) 0.0229(32) aniso C . . 5.24
C12 0.3739(6) -0.2752(6) -0.0334(6) 0.0256(33) aniso C . . 3.91
C13 0.3706(6) -0.1792(6) -0.0322(7) 0.0287(34) aniso C . . 3.41
C14 0.3232(6) -0.1502(6) 0.0462(6) 0.0214(29) aniso C . . 2.37
C15 0.3138(6) -0.0498(6) 0.0981(6) 0.0264(31) aniso C . . 2.49
C16 0.2111(5) -0.0458(6) 0.1191(6) 0.0167(29) aniso C . . 5.03
C17 0.1711(7) 0.0328(6) 0.1032(6) 0.0284(34) aniso C . . 4.22
C18 0.0828(7) 0.0413(6) 0.1265(7) 0.0301(34) aniso C . . 6.35
C19 0.0350(6) -0.0302(6) 0.1649(6) 0.0226(30) aniso C . . 5.92
C20 0.0759(6) -0.1070(6) 0.1856(6) 0.0247(32) aniso C . . 7.03
C21 0.0211(5) -0.1895(6) 0.2243(6) 0.0191(31) aniso C . . 3.50
C22 0.3829(6) -0.1640(6) 0.4594(7) 0.0270(33) aniso C . . 3.23
C23 0.4870(7) -0.1816(8) 0.4688(8) 0.0463(40) aniso C . . 3.16
C24 0.3314(7) -0.2889(6) 0.5675(7) 0.0314(31) aniso C . . 17.96
C25 0.3200(7) -0.2167(7) 0.6649(7) 0.0413(41) aniso C . . 3.81
C26 0.4191(7) -0.4345(7) 0.0813(7) 0.0371(36) aniso C . . 1.38
C27 0.5064(7) -0.3708(8) 0.1614(8) 0.0476(44) aniso C . . 3.28
C28 0.2371(7) -0.4744(6) 0.0039(7) 0.0335(33) aniso C . . 2.38
C29 0.1362(7) -0.4496(7) -0.0022(8) 0.0402(40) aniso C . . 2.30
C30 0.3846(6) -0.0152(6) 0.2142(6) 0.0242(28) aniso C . . 3.48
C31 0.4891(7) -0.0315(7) 0.2194(7) 0.0402(38) aniso C . . 2.81
C32 0.3444(6) 0.0207(7) 0.0268(7) 0.0340(36) aniso C . . 6.29
C33 0.2782(7) 0.0052(7) -0.0900(7) 0.0417(37) aniso C . . 4.42
C34 -0.0642(7) -0.1559(7) 0.2733(7) 0.0332(35) aniso C . . 1.86
C35 -0.0299(7) -0.0787(7) 0.3777(7) 0.0342(37) aniso C . . 1.95
C36 -0.0249(7) -0.2762(7) 0.1260(7) 0.0335(35) aniso C . . 2.36
C37 -0.0994(7) -0.2594(7) 0.0321(7) 0.0399(34) aniso C . . 2.69
B1 0.2142(7) -0.6982(8) 0.4374(8) 0.0243(36) aniso B . . 1.98
C41 0.2389(6) -0.7894(6) 0.4942(6) 0.0219(31) aniso C . . 1.68
C42 0.2668(6) -0.7849(7) 0.6082(7) 0.0302(32) aniso C . . 5.07
C43 0.2875(7) -0.8633(7) 0.6501(7) 0.0352(35) aniso C . . 2.71
C44 0.2773(7) -0.9513(7) 0.5821(8) 0.0356(38) aniso C . . 2.17
C45 0.2506(6) -0.9589(6) 0.4699(7) 0.0297(36) aniso C . . 2.49
C46 0.2327(6) -0.8810(7) 0.4271(7) 0.0328(36) aniso C . . 3.90
C47 0.2973(6) -0.6794(6) 0.3660(6) 0.0245(32) aniso C . . 2.42
C48 0.3911(7) -0.6209(7) 0.4091(7) 0.0342(37) aniso C . . 2.88
C49 0.4588(7) -0.6077(6) 0.3472(7) 0.0315(38) aniso C . . 3.93
C50 0.4388(7) -0.6560(6) 0.2392(8) 0.0354(38) aniso C . . 3.59
C51 0.3475(8) -0.7144(7) 0.1933(7) 0.0411(42) aniso C . . 5.28
C52 0.2800(7) -0.7238(7) 0.2534(7) 0.0357(36) aniso C . . 2.45
C53 0.2140(6) -0.6042(7) 0.5335(6) 0.0289(32) aniso C . . 6.90
C54 0.2944(7) -0.5631(6) 0.6237(7) 0.0286(34) aniso C . . 4.50
C55 0.2930(7) -0.4882(6) 0.7064(6) 0.0307(33) aniso C . . 5.36
C56 0.2080(8) -0.4512(6) 0.7060(8) 0.0392(43) aniso C . . 6.03
C57 0.1277(7) -0.4901(7) 0.6199(7) 0.0318(38) aniso C . . 2.32
C58 0.1310(6) -0.5638(7) 0.5358(7) 0.0276(33) aniso C . . 3.75
C59 0.1061(6) -0.7288(6) 0.3550(6) 0.0246(31) aniso C . . 2.01
C60 0.0342(6) -0.8038(7) 0.3591(7) 0.0313(35) aniso C . . 2.89
C61 -0.0596(6) -0.8252(6) 0.2905(7) 0.0309(35) aniso C . . 2.10
C62 -0.0855(6) -0.7726(7) 0.2126(8) 0.0371(38) aniso C . . 4.38
C63 -0.0153(7) -0.6975(7) 0.2067(7) 0.0391(37) aniso C . . 2.54
C64 0.0779(6) -0.6741(6) 0.2761(6) 0.0293(34) aniso C . . 2.55
H2 -0.02530(0) -0.29450(0) 0.40830(0) 0.0500(0) iso H . C2 1.00
H3 0.11790(0) -0.34510(0) 0.51020(0) 0.0500(0) iso H . C3 1.00
H7 0.27330(0) -0.46230(0) 0.41640(0) 0.0500(0) iso H . C7 1.00
H8 0.31860(0) -0.51730(0) 0.24050(0) 0.0500(0) iso H . C8 1.00
H12 0.41460(0) -0.30160(0) -0.06950(0) 0.0500(0) iso H . C12 1.00
H13 0.40790(0) -0.14550(0) -0.07550(0) 0.0500(0) iso H . C13 1.00
H17 0.19860(0) 0.07520(0) 0.07040(0) 0.0500(0) iso H . C17 1.00
H18 0.06560(0) 0.10310(0) 0.11650(0) 0.0500(0) iso H . C18 1.00
H19 -0.02400(0) -0.01960(0) 0.17450(0) 0.0500(0) iso H . C19 1.00
H221 0.39810(0) -0.10880(0) 0.51660(0) 0.0500(0) iso H . C22 1.00
H222 0.35510(0) -0.13480(0) 0.40390(0) 0.0500(0) iso H . C22 1.00
H231 0.53400(0) -0.13370(0) 0.45260(0) 0.0500(0) iso H . C23 1.00
H232 0.49300(0) -0.22520(0) 0.40970(0) 0.0500(0) iso H . C23 1.00
H233 0.51270(0) -0.20180(0) 0.53830(0) 0.0500(0) iso H . C23 1.00
H241 0.29040(0) -0.34590(0) 0.56910(0) 0.0500(0) iso H . C24 1.00
H242 0.40230(0) -0.31050(0) 0.59340(0) 0.0500(0) iso H . C24 1.00
H251 0.32100(0) -0.24170(0) 0.74360(0) 0.0500(0) iso H . C25 1.00
H252 0.25970(0) -0.20300(0) 0.65600(0) 0.0500(0) iso H . C25 1.00
H253 0.36970(0) -0.14570(0) 0.68530(0) 0.0500(0) iso H . C25 1.00
H261 0.40700(0) -0.49950(0) 0.09340(0) 0.0500(0) iso H . C26 1.00
H262 0.42540(0) -0.44250(0) 0.01350(0) 0.0500(0) iso H . C26 1.00
H271 0.56960(0) -0.39840(0) 0.15030(0) 0.0500(0) iso H . C27 1.00
H272 0.51110(0) -0.36480(0) 0.22710(0) 0.0500(0) iso H . C27 1.00
H273 0.52640(0) -0.28830(0) 0.16310(0) 0.0500(0) iso H . C27 1.00
H281 0.24610(0) -0.48440(0) -0.07850(0) 0.0500(0) iso H . C28 1.00
H282 0.23660(0) -0.53210(0) 0.00620(0) 0.0500(0) iso H . C28 1.00
H291 0.08040(0) -0.50130(0) -0.05680(0) 0.0500(0) iso H . C29 1.00
H292 0.15130(0) -0.38510(0) -0.02210(0) 0.0500(0) iso H . C29 1.00
H293 0.12240(0) -0.44940(0) 0.06930(0) 0.0500(0) iso H . C29 1.00
H301 0.35360(0) -0.05410(0) 0.26690(0) 0.0500(0) iso H . C30 1.00
H302 0.40540(0) 0.05550(0) 0.24880(0) 0.0500(0) iso H . C30 1.00
H311 0.52170(0) -0.00890(0) 0.28050(0) 0.0500(0) iso H . C31 1.00
H312 0.51920(0) -0.00120(0) 0.16640(0) 0.0500(0) iso H . C31 1.00
H313 0.47890(0) -0.09030(0) 0.18800(0) 0.0500(0) iso H . C31 1.00
H321 0.41000(0) 0.02590(0) 0.02180(0) 0.0500(0) iso H . C32 1.00
H322 0.35800(0) 0.08380(0) 0.08680(0) 0.0500(0) iso H . C32 1.00
H331 0.32270(0) 0.03560(0) -0.12720(0) 0.0500(0) iso H . C33 1.00
H332 0.21130(0) 0.00260(0) -0.08200(0) 0.0500(0) iso H . C33 1.00
H333 0.27550(0) -0.05080(0) -0.13260(0) 0.0500(0) iso H . C33 1.00
H341 -0.10490(0) -0.14690(0) 0.21570(0) 0.0500(0) iso H . C34 1.00
H342 -0.09430(0) -0.20590(0) 0.28710(0) 0.0500(0) iso H . C34 1.00
H351 -0.08340(0) -0.07440(0) 0.40770(0) 0.0500(0) iso H . C35 1.00
H352 0.01040(0) -0.01320(0) 0.37440(0) 0.0500(0) iso H . C35 1.00
H353 0.01390(0) -0.10380(0) 0.43180(0) 0.0500(0) iso H . C35 1.00
H361 0.02390(0) -0.30000(0) 0.09800(0) 0.0500(0) iso H . C36 1.00
H362 -0.05570(0) -0.32630(0) 0.15700(0) 0.0500(0) iso H . C36 1.00
H371 -0.11340(0) -0.30770(0) -0.03220(0) 0.0500(0) iso H . C37 1.00
H372 -0.07620(0) -0.21030(0) 0.01320(0) 0.0500(0) iso H . C37 1.00
H373 -0.16030(0) -0.24530(0) 0.06530(0) 0.0500(0) iso H . C37 1.00
H42 0.28210(0) -0.72940(0) 0.66390(0) 0.0500(0) iso H . C42 1.00
H43 0.28720(0) -0.86970(0) 0.72560(0) 0.0500(0) iso H . C43 1.00
H44 0.27840(0) -1.01910(0) 0.60670(0) 0.0500(0) iso H . C44 1.00
H45 0.24620(0) -1.02970(0) 0.41020(0) 0.0500(0) iso H . C45 1.00
H46 0.21690(0) -0.88620(0) 0.35730(0) 0.0500(0) iso H . C46 1.00
H48 0.40190(0) -0.57910(0) 0.47410(0) 0.0500(0) iso H . C48 1.00
H49 0.52320(0) -0.56650(0) 0.38730(0) 0.0500(0) iso H . C49 1.00
H50 0.49590(0) -0.64570(0) 0.20120(0) 0.0500(0) iso H . C50 1.00
H51 0.34070(0) -0.74390(0) 0.13360(0) 0.0500(0) iso H . C51 1.00
H52 0.22570(0) -0.75790(0) 0.23000(0) 0.0500(0) iso H . C52 1.00
H54 0.34960(0) -0.59740(0) 0.62310(0) 0.0500(0) iso H . C54 1.00
H55 0.35640(0) -0.46000(0) 0.75820(0) 0.0500(0) iso H . C55 1.00
H56 0.21590(0) -0.39460(0) 0.76010(0) 0.0500(0) iso H . C56 1.00
H57 0.07340(0) -0.46750(0) 0.63280(0) 0.0500(0) iso H . C57 1.00
H58 0.07120(0) -0.59680(0) 0.48470(0) 0.0500(0) iso H . C58 1.00
H60 0.03490(0) -0.84880(0) 0.41220(0) 0.0500(0) iso H . C60 1.00
H61 -0.11290(0) -0.86700(0) 0.28620(0) 0.0500(0) iso H . C61 1.00
H62 -0.15510(0) -0.80020(0) 0.16800(0) 0.0500(0) iso H . C62 1.00
H63 -0.02180(0) -0.66430(0) 0.15640(0) 0.0500(0) iso H . C63 1.00
H64 0.11820(0) -0.61130(0) 0.24680(0) 0.0500(0) iso H . C64 1.00

loop_
_atom_type_symbol
_atom_type_description
_atom_type_scat_dispersion_real
_atom_type_scat_dispersion_imag
_atom_type_scat_source
Ni Ni -3.0029 0.5091 'International Tables Vol C Tables 4.2.6.8 and 6.1.1.4'
N N 0.0311 0.0180 'International Tables Vol C Tables 4.2.6.8 and 6.1.1.4'
B B 0.0090 0.0039 'International Tables Vol C Tables 4.2.6.8 and 6.1.1.4'
C C 0.0181 0.0091 'International Tables Vol C Tables 4.2.6.8 and 6.1.1.4'
H H 0.0000 0.0000 'International Tables Vol C Tables 4.2.6.8 and 6.1.1.4'

loop_
_geom_angle_atom_site_label_1
_geom_angle_atom_site_label_2
_geom_angle_atom_site_label_3
_geom_angle
_geom_angle_publ_flag
N3 NI1 N4 94.9(3) yes
N2 NI1 N4 174.5(3) yes
N2 NI1 N3 89.8(3) yes
N1 NI1 N4 92.0(3) yes
N1 NI1 N3 171.8(3) yes
N1 NI1 N2 83.1(3) yes
NI1 N1 C4 120.3(6) yes
NI1 N1 C1 123.7(5) yes
C1 N1 C4 107.3(7) yes
NI1 N2 C9 128.2(6) yes
NI1 N2 C6 118.0(6) yes
C6 N2 C9 107.6(7) yes
NI1 N3 C14 123.7(6) yes
NI1 N3 C11 129.2(6) yes
C11 N3 C14 106.9(7) yes
NI1 N4 C20 121.4(5) yes
NI1 N4 C16 121.1(6) yes
C16 N4 C20 117.2(6) yes
N1 C1 C21 121.6(8) yes
N1 C1 C2 111.3(8) yes
C2 C1 C21 126.7(8) yes
C1 C2 C3 106.4(8) yes
C2 C3 C4 108.5(8) yes
N1 C4 C3 106.4(7) yes
C3 C4 C6 127.3(8) yes
C3 C4 C5 129.9(7) yes
N1 C4 C6 105.9(6) yes
N1 C4 C5 119.5(7) yes
C5 C4 C6 59.0(5) yes
C4 C5 C24 112.3(7) yes
C4 C5 C22 121.4(7) yes
C4 C5 C6 61.4(5) yes
C22 C5 C24 116.5(7) yes
C6 C5 C24 114.5(7) yes
C6 C5 C22 119.3(7) yes
C4 C6 C5 59.5(5) yes
N2 C6 C5 119.0(7) yes
N2 C6 C4 110.9(6) yes
C5 C6 C7 125.1(7) yes
C4 C6 C7 130.0(7) yes
N2 C6 C7 106.4(6) yes
C6 C7 C8 106.8(8) yes
C7 C8 C9 108.5(8) yes
N2 C9 C8 110.7(7) yes
C8 C9 C10 125.4(8) yes
N2 C9 C10 123.9(8) yes
C9 C10 C28 108.5(7) yes
C9 C10 C26 106.9(7) yes
C9 C10 C11 113.6(7) yes
C26 C10 C28 107.3(7) yes
C11 C10 C28 112.9(7) yes
C11 C10 C26 107.2(7) yes
N3 C11 C10 122.7(7) yes
C10 C11 C12 129.7(8) yes
N3 C11 C12 107.6(7) yes
C11 C12 C13 108.5(7) yes
C12 C13 C14 106.8(8) yes
N3 C14 C13 110.1(8) yes
C13 C14 C15 130.2(8) yes
N3 C14 C15 118.7(7) yes
C14 C15 C32 109.2(7) yes
C14 C15 C30 110.1(7) yes
C14 C15 C16 112.9(7) yes
C30 C15 C32 107.3(7) yes
C16 C15 C32 112.5(7) yes
C16 C15 C30 104.6(6) yes
N4 C16 C15 118.7(7) yes
C15 C16 C17 119.0(7) yes
N4 C16 C17 122.0(8) yes
C16 C17 C18 120.7(8) yes
C17 C18 C19 118.5(9) yes
C18 C19 C20 121.5(9) yes
N4 C20 C19 120.1(8) yes
C19 C20 C21 121.8(8) yes
N4 C20 C21 118.0(7) yes
C1 C21 C20 115.4(7) yes
C20 C21 C36 110.4(6) yes
C20 C21 C34 109.7(7) yes
C1 C21 C36 107.4(7) yes
C1 C21 C34 105.6(6) yes
C34 C21 C36 107.9(7) yes
C5 C22 C23 110.8(8) yes
C5 C24 C25 112.5(7) yes
C10 C26 C27 114.0(8) yes
C10 C28 C29 113.4(8) yes
C15 C30 C31 114.9(6) yes
C15 C32 C33 116.3(8) yes
C21 C34 C35 114.1(8) yes
C21 C36 C37 117.0(8) yes
C53 B1 C59 107.9(7) yes
C47 B1 C59 109.5(7) yes
C47 B1 C53 114.3(8) yes
C41 B1 C59 109.5(8) yes
C41 B1 C53 110.3(7) yes
C41 B1 C47 105.3(8) yes
B1 C41 C46 120.3(7) yes
B1 C41 C42 125.2(8) yes
C42 C41 C46 114.5(8) yes
C41 C42 C43 122.2(8) yes
C42 C43 C44 121.2(9) yes
C43 C44 C45 118.5(9) yes
C44 C45 C46 120.9(9) yes
C41 C46 C45 122.6(8) yes
B1 C47 C52 121.6(8) yes
B1 C47 C48 124.7(7) yes
C48 C47 C52 113.8(8) yes
C47 C48 C49 123.0(8) yes
C48 C49 C50 120.4(9) yes
C49 C50 C51 118.6(9) yes
C50 C51 C52 120.6(9) yes
C47 C52 C51 123.6(9) yes
B1 C53 C58 122.2(7) yes
B1 C53 C54 123.0(8) yes
C54 C53 C58 114.6(8) yes
C53 C54 C55 123.3(9) yes
C54 C55 C56 120.0(8) yes
C55 C56 C57 118.4(9) yes
C56 C57 C58 121.0(9) yes
C53 C58 C57 122.7(8) yes
B1 C59 C64 120.2(8) yes
B1 C59 C60 124.4(8) yes
C60 C59 C64 115.3(8) yes
C59 C60 C61 122.9(9) yes
C60 C61 C62 121.2(9) yes
C61 C62 C63 117.1(9) yes
C62 C63 C64 122.3(9) yes
C59 C64 C63 121.2(8) yes

loop_
_geom_bond_atom_site_label_1
_geom_bond_atom_site_label_2
_geom_bond_distance
_geom_bond_publ_flag
NI1 N1 1.860(7) yes
NI1 N2 1.875(8) yes
NI1 N3 1.822(7) yes
NI1 N4 1.933(7) yes
N1 C1 1.29(1) yes
N1 C4 1.45(1) yes
N2 C6 1.42(1) yes
N2 C9 1.31(1) yes
N3 C11 1.40(1) yes
N3 C14 1.37(1) yes
N4 C16 1.36(1) yes
N4 C20 1.41(1) yes
C1 C2 1.47(1) yes
C1 C21 1.48(1) yes
C2 C3 1.34(1) yes
C3 C4 1.45(1) yes
C4 C5 1.54(1) yes
C4 C6 1.57(1) yes
C5 C6 1.53(1) yes
C5 C22 1.50(1) yes
C5 C24 1.52(1) yes
C6 C7 1.47(1) yes
C7 C8 1.32(1) yes
C8 C9 1.44(1) yes
C9 C10 1.51(1) yes
C10 C11 1.52(1) yes
C10 C26 1.60(1) yes
C10 C28 1.54(1) yes
C11 C12 1.36(1) yes
C12 C13 1.40(1) yes
C13 C14 1.36(1) yes
C14 C15 1.53(1) yes
C15 C16 1.55(1) yes
C15 C30 1.56(1) yes
C15 C32 1.55(1) yes
C16 C17 1.38(1) yes
C17 C18 1.37(1) yes
C18 C19 1.37(1) yes
C19 C20 1.38(1) yes
C20 C21 1.53(1) yes
C21 C34 1.58(1) yes
C21 C36 1.56(1) yes
C22 C23 1.53(1) yes
C24 C25 1.53(1) yes
C26 C27 1.50(1) yes
C28 C29 1.53(1) yes
C30 C31 1.54(1) yes
C32 C33 1.55(1) yes
C34 C35 1.52(1) yes
C36 C37 1.52(1) yes
B1 C41 1.67(1) yes
B1 C47 1.65(1) yes
B1 C53 1.66(1) yes
B1 C59 1.63(1) yes
C41 C42 1.41(1) yes
C41 C46 1.42(1) yes
C42 C43 1.39(1) yes
C43 C44 1.38(1) yes
C44 C45 1.38(1) yes
C45 C46 1.37(1) yes
C47 C48 1.41(1) yes
C47 C52 1.42(1) yes
C48 C49 1.38(1) yes
C49 C50 1.38(1) yes
C50 C51 1.39(1) yes
C51 C52 1.35(1) yes
C53 C54 1.42(1) yes
C53 C58 1.40(1) yes
C54 C55 1.38(1) yes
C55 C56 1.40(1) yes
C56 C57 1.38(1) yes
C57 C58 1.39(1) yes
C59 C60 1.39(1) yes
C59 C64 1.42(1) yes
C60 C61 1.40(1) yes
C61 C62 1.38(1) yes
C62 C63 1.38(1) yes
C63 C64 1.40(1) yes
